data_2206550
loop_
_publ_author_name
'Ai-Yun Fu'
'Da-Qi Wang'

_publ_section_title
;
 <i>N</i>-Acetyl-<i>N</i>-phenylglycine
;
_journal_coeditor_code SJ6113
_journal_issue 8
_journal_name_full 'Acta Crystallographica Section E'
_journal_page_first o2504
_journal_page_last o2505
_journal_paper_doi 10.1107/S1600536805021793
_journal_volume 61
_journal_year 2005
_chemical_formula_iupac 'C10 H11 N O3'
_chemical_formula_moiety 'C10 H11 N O3'
_chemical_formula_sum 'C10 H11 N O3'
_chemical_formula_weight 193.20
_chemical_name_systematic
;
N-acetyl-N-phenylglycine
;
_space_group_IT_number 14
_symmetry_cell_setting monoclinic
_symmetry_space_group_name_Hall '-P 2yn'
_symmetry_space_group_name_H-M 'P 1 21/n 1'
_atom_sites_solution_hydrogens geom
_atom_sites_solution_primary direct
_atom_sites_solution_secondary difmap
_audit_creation_method SHELXL-97
_cell_angle_alpha 90.00
_cell_angle_beta 95.58(3)
_cell_angle_gamma 90.00
_cell_formula_units_Z 4
_cell_length_a 8.889(14)
_cell_length_b 11.523(18)
_cell_length_c 9.677(15)
_cell_measurement_reflns_used 863
_cell_measurement_temperature 273(2)
_cell_measurement_theta_max 21.777
_cell_measurement_theta_min 2.903
_cell_volume 986(3)
_computing_cell_refinement 'SAINT (Bruker, 1997)'
_computing_data_collection 'SMART (Bruker, 1997)'
_computing_data_reduction SAINT
_computing_molecular_graphics 'ORTEPIII (Burnett & Johnson, 1996) and PLATON (Spek, 2003)'
_computing_publication_material 'SHELXTL (Sheldrick, 1997b)'
_computing_structure_refinement 'SHELXL97 (Sheldrick, 1997a)'
_computing_structure_solution 'SHELXS97 (Sheldrick, 1990)'
_diffrn_ambient_temperature 273(2)
_diffrn_measured_fraction_theta_full 1.000
_diffrn_measured_fraction_theta_max 1.000
_diffrn_measurement_device_type 'Bruker SMART CCD area-detector'
_diffrn_measurement_method '\f and \w'
_diffrn_radiation_monochromator graphite
_diffrn_radiation_source 'fine-focus sealed tube'
_diffrn_radiation_type Mo-K\a
_diffrn_radiation_wavelength 0.71073
_diffrn_reflns_av_R_equivalents 0.0510
_diffrn_reflns_av_sigmaI/netI 0.0673
_diffrn_reflns_limit_h_max 10
_diffrn_reflns_limit_h_min -7
_diffrn_reflns_limit_k_max 13
_diffrn_reflns_limit_k_min -13
_diffrn_reflns_limit_l_max 11
_diffrn_reflns_limit_l_min -11
_diffrn_reflns_number 5022
_diffrn_reflns_theta_full 25.03
_diffrn_reflns_theta_max 25.03
_diffrn_reflns_theta_min 2.76
_diffrn_standards_number 0
_exptl_absorpt_coefficient_mu 0.097
_exptl_absorpt_correction_T_max 0.9837
_exptl_absorpt_correction_T_min 0.9669
_exptl_absorpt_correction_type multi-scan
_exptl_absorpt_process_details '(SADABS; Bruker, 1997)'
_exptl_crystal_colour yellow
_exptl_crystal_density_diffrn 1.301
_exptl_crystal_density_method 'not measured'
_exptl_crystal_description block
_exptl_crystal_F_000 408
_exptl_crystal_size_max 0.35
_exptl_crystal_size_mid 0.31
_exptl_crystal_size_min 0.17
_refine_diff_density_max 0.186
_refine_diff_density_min -0.167
_refine_ls_extinction_method none
_refine_ls_goodness_of_fit_ref 0.966
_refine_ls_hydrogen_treatment refall
_refine_ls_matrix_type full
_refine_ls_number_parameters 160
_refine_ls_number_reflns 1749
_refine_ls_number_restraints 7
_refine_ls_restrained_S_all 0.964
_refine_ls_R_factor_all 0.1285
_refine_ls_R_factor_gt 0.0493
_refine_ls_shift/su_max 0.003
_refine_ls_shift/su_mean 0.000
_refine_ls_structure_factor_coef Fsqd
_refine_ls_weighting_details 'calc w = 1/[\s^2^(Fo^2^)+(0.0635P)^2^] where P = (Fo^2^+2Fc^2^)/3'
_refine_ls_weighting_scheme calc
_refine_ls_wR_factor_gt 0.1118
_refine_ls_wR_factor_ref 0.1431
_reflns_number_gt 802
_reflns_number_total 1749
_reflns_threshold_expression I>2\s(I)
_cod_data_source_file sj6113.cif
_cod_data_source_block I
_cod_depositor_comments
;
The following automatic conversions were performed:
'_symmetry_cell_setting' value 'Monoclinic' changed to 'monoclinic'
according to '/home/saulius/struct/CIF-dictionaries/cif_core.dic'
dictionary named 'cif_core.dic' version 2.4.1 from 2010-06-29.

Automatic conversion script
Id: cif_fix_enum 1527 2010-12-29 10:47:43Z saulius 

The following automatic conversions were performed:

'_symmetry_cell_setting' value 'Monoclinic' changed to 'monoclinic'
according to /home/saulius/struct/CIF-dictionaries/cif_core.dic
dictionary named 'cif_core.dic' version 2.4.1 from 2010-06-29.

Automatic conversion script
Id: cif_fix_values 1715 2011-07-08 13:25:40Z adriana 
;
_cod_original_cell_volume 987(3)
_cod_original_sg_symbol_H-M 'P 21/n'
_cod_database_code 2206550
_cod_database_fobs_code 2206550

loop_
_symmetry_equiv_pos_as_xyz
'x, y, z'
'-x+1/2, y+1/2, -z+1/2'
'-x, -y, -z'
'x-1/2, -y-1/2, z-1/2'

loop_
_atom_site_label
_atom_site_fract_x
_atom_site_fract_y
_atom_site_fract_z
_atom_site_U_iso_or_equiv
_atom_site_adp_type
_atom_site_calc_flag
_atom_site_refinement_flags
_atom_site_occupancy
_atom_site_type_symbol
N1 0.0636(3) 0.72238(19) 0.2753(2) 0.0497(7) Uani d . 1 N
O1 -0.1255(3) 0.54986(19) 0.1509(3) 0.0704(7) Uani d . 1 O
O2 -0.1794(3) 0.48841(18) 0.3578(2) 0.0726(8) Uani d D 1 O
O3 -0.1526(3) 0.82199(17) 0.2516(2) 0.0703(7) Uani d . 1 O
C1 -0.1097(3) 0.5546(2) 0.2735(4) 0.0507(8) Uani d . 1 C
C2 -0.0062(4) 0.6377(3) 0.3588(4) 0.0552(9) Uani d . 1 C
C3 -0.0211(4) 0.8117(2) 0.2235(3) 0.0533(8) Uani d . 1 C
C4 0.0474(4) 0.8949(3) 0.1312(4) 0.0693(10) Uani d D 1 C
C5 0.2136(4) 0.7026(3) 0.2388(3) 0.0520(8) Uani d . 1 C
C6 0.3348(5) 0.7560(3) 0.3148(4) 0.0726(11) Uani d . 1 C
C7 0.4791(5) 0.7381(4) 0.2759(6) 0.0922(14) Uani d . 1 C
C8 0.5019(5) 0.6697(4) 0.1662(6) 0.0921(15) Uani d . 1 C
C9 0.3828(6) 0.6162(4) 0.0942(5) 0.0836(13) Uani d . 1 C
C10 0.2371(4) 0.6318(3) 0.1299(4) 0.0642(10) Uani d . 1 C
H1 -0.229(3) 0.4297(19) 0.313(3) 0.080 Uiso d D 1 H
H2 0.076(4) 0.588(3) 0.407(3) 0.080 Uiso d . 1 H
H3 -0.061(4) 0.672(3) 0.432(3) 0.080 Uiso d . 1 H
H4 -0.025(2) 0.9555(18) 0.105(2) 0.080 Uiso d D 1 H
H5 0.133(2) 0.930(2) 0.184(2) 0.080 Uiso d D 1 H
H6 0.084(3) 0.862(2) 0.0488(18) 0.080 Uiso d D 1 H
H7 0.319(3) 0.807(3) 0.392(3) 0.080 Uiso d . 1 H
H8 0.554(4) 0.782(3) 0.331(3) 0.080 Uiso d . 1 H
H9 0.601(4) 0.654(3) 0.137(3) 0.080 Uiso d . 1 H
H10 0.385(4) 0.566(3) 0.009(3) 0.080 Uiso d . 1 H
H11 0.150(3) 0.588(3) 0.081(3) 0.080 Uiso d . 1 H

loop_
_atom_site_aniso_label
_atom_site_aniso_U_11
_atom_site_aniso_U_22
_atom_site_aniso_U_33
_atom_site_aniso_U_12
_atom_site_aniso_U_13
_atom_site_aniso_U_23
N1 0.0519(17) 0.0417(14) 0.0558(18) -0.0014(13) 0.0074(13) 0.0037(13)
O1 0.0773(17) 0.0795(16) 0.0540(15) -0.0160(13) 0.0044(12) -0.0065(13)
O2 0.0792(18) 0.0665(15) 0.0715(18) -0.0272(13) 0.0049(14) 0.0057(13)
O3 0.0636(16) 0.0637(14) 0.0855(18) 0.0152(12) 0.0169(13) 0.0044(12)
C1 0.049(2) 0.0459(18) 0.057(2) 0.0017(15) 0.0064(18) 0.0038(18)
C2 0.059(2) 0.0513(19) 0.055(2) -0.0053(17) 0.0065(17) 0.0074(17)
C3 0.064(2) 0.0446(18) 0.051(2) 0.0038(17) 0.0049(17) -0.0037(16)
C4 0.086(3) 0.050(2) 0.072(3) 0.0066(19) 0.012(2) 0.0144(19)
C5 0.049(2) 0.0483(18) 0.059(2) -0.0017(16) 0.0032(17) 0.0071(16)
C6 0.068(3) 0.072(2) 0.076(3) -0.010(2) -0.004(2) 0.0040(19)
C7 0.057(3) 0.110(4) 0.106(4) -0.020(3) -0.010(3) 0.033(3)
C8 0.059(3) 0.116(4) 0.103(4) 0.022(3) 0.018(3) 0.049(3)
C9 0.081(3) 0.094(3) 0.078(3) 0.025(3) 0.018(3) 0.015(2)
C10 0.058(2) 0.063(2) 0.072(3) 0.0113(18) 0.0092(19) 0.0072(19)

loop_
_atom_type_symbol
_atom_type_description
_atom_type_scat_dispersion_real
_atom_type_scat_dispersion_imag
_atom_type_scat_source
C C 0.0033 0.0016 'International Tables Vol C Tables 4.2.6.8 and 6.1.1.4'
H H 0.0000 0.0000 'International Tables Vol C Tables 4.2.6.8 and 6.1.1.4'
N N 0.0061 0.0033 'International Tables Vol C Tables 4.2.6.8 and 6.1.1.4'
O O 0.0106 0.0060 'International Tables Vol C Tables 4.2.6.8 and 6.1.1.4'

loop_
_geom_angle_atom_site_label_1
_geom_angle_atom_site_label_2
_geom_angle_atom_site_label_3
_geom_angle
C3 N1 C5 122.2(3)
C3 N1 C2 118.0(3)
C5 N1 C2 119.5(3)
C1 O2 H1 112(2)
O1 C1 O2 125.3(3)
O1 C1 C2 125.6(3)
O2 C1 C2 109.1(3)
N1 C2 C1 113.1(3)
N1 C2 H2 108.2(18)
C1 C2 H2 105.4(17)
N1 C2 H3 113.3(17)
C1 C2 H3 109.6(19)
H2 C2 H3 107(2)
O3 C3 N1 120.1(3)
O3 C3 C4 121.7(3)
N1 C3 C4 118.2(3)
C3 C4 H4 109.2(17)
C3 C4 H5 107.6(18)
H4 C4 H5 107.9(17)
C3 C4 H6 116.0(17)
H4 C4 H6 109.3(17)
H5 C4 H6 106.5(18)
C10 C5 C6 120.3(3)
C10 C5 N1 120.1(3)
C6 C5 N1 119.5(3)
C7 C6 C5 118.8(4)
C7 C6 H7 120.5(19)
C5 C6 H7 120.7(19)
C8 C7 C6 120.9(4)
C8 C7 H8 127(2)
C6 C7 H8 112(2)
C7 C8 C9 119.9(4)
C7 C8 H9 123(2)
C9 C8 H9 117(2)
C8 C9 C10 121.0(4)
C8 C9 H10 127(2)
C10 C9 H10 112(2)
C5 C10 C9 119.2(4)
C5 C10 H11 119.8(18)
C9 C10 H11 120.9(19)

loop_
_geom_bond_atom_site_label_1
_geom_bond_atom_site_label_2
_geom_bond_distance
N1 C3 1.343(4)
N1 C5 1.430(4)
N1 C2 1.446(4)
O1 C1 1.183(4)
O2 C1 1.315(4)
O2 H1 0.896(10)
O3 C3 1.232(4)
C1 C2 1.515(5)
C2 H2 1.01(3)
C2 H3 0.98(3)
C3 C4 1.481(4)
C4 H4 0.966(10)
C4 H5 0.965(10)
C4 H6 0.968(9)
C5 C10 1.365(5)
C5 C6 1.387(5)
C6 C7 1.387(6)
C6 H7 0.97(3)
C7 C8 1.352(6)
C7 H8 0.96(3)
C8 C9 1.358(6)
C8 H9 0.97(3)
C9 C10 1.384(5)
C9 H10 1.01(3)
C10 H11 1.00(3)

loop_
_geom_hbond_atom_site_label_D
_geom_hbond_atom_site_label_H
_geom_hbond_atom_site_label_A
_geom_hbond_site_symmetry_A
_geom_hbond_distance_DH
_geom_hbond_distance_HA
_geom_hbond_distance_DA
_geom_hbond_angle_DHA
O2 H1 O3 2_445 0.896(10) 1.707(12) 2.592(4) 169(3)
C2 H2 O2 3_566 1.01(3) 2.53(3) 3.388(6) 143(2)

loop_
_geom_torsion_atom_site_label_1
_geom_torsion_atom_site_label_2
_geom_torsion_atom_site_label_3
_geom_torsion_atom_site_label_4
_geom_torsion
O1 C1 C2 N1 6.1(5)
C2 N1 C5 C6 -98.7(4)

loop_
_cod_related_entry_id
_cod_related_entry_database
_cod_related_entry_code
1 ChemSpider 61758
